data_7703530
loop_
_publ_author_name
'Frogley, Benjamin J.'
'Hill, Anthony F.'

_publ_section_title
;
 Metal coordination to bipyridyl carbynes.
;
_journal_issue 10
_journal_name_full 'Dalton transactions (Cambridge, England : 2003)'
_journal_page_first 3272
_journal_page_last 3283
_journal_paper_doi 10.1039/c9dt04744a
_journal_volume 49
_journal_year 2020
_chemical_formula_moiety 'C36 H41 B N8 O2 Rh W, F6 P'
_chemical_formula_sum 'C36 H41 B F6 N8 O2 P Rh W'
_chemical_formula_weight 1060.31
_space_group_crystal_system triclinic
_space_group_IT_number 2
_space_group_name_Hall '-P 1'
_space_group_name_H-M_alt 'P -1'
_atom_sites_solution_hydrogens mixed
_audit_creation_method SHELXL-2016/6
_audit_update_record
;
2020-01-15 deposited with the CCDC.	2020-02-17 downloaded from the CCDC.
;
_cell_angle_alpha 108.818(4)
_cell_angle_beta 110.939(4)
_cell_angle_gamma 105.013(4)
_cell_formula_units_Z 2
_cell_length_a 12.8374(6)
_cell_length_b 13.7806(5)
_cell_length_c 14.5580(7)
_cell_measurement_reflns_used 5468
_cell_measurement_temperature 150.0(1)
_cell_measurement_theta_max 70.8880
_cell_measurement_theta_min 4.2040
_cell_volume 2062.6(2)
_computing_cell_refinement 'CrysAlisPro 1.171.40.36a (Rigaku OD, 2018)'
_computing_data_collection 'CrysAlisPro 1.171.40.36a (Rigaku OD, 2018)'
_computing_data_reduction 'CrysAlisPro 1.171.40.36a (Rigaku OD, 2018)'
_computing_molecular_graphics 'Mercury (Macrae et al., 2020)'
_computing_publication_material 'CIFTAB (Sheldrick, 2016)'
_computing_structure_refinement 'SHELXL-2016/6 (Sheldrick, 2016)'
_computing_structure_solution 'SHELXT 2014/5 (Sheldrick, 2014)'
_diffrn_ambient_temperature 150.0(1)
_diffrn_detector_area_resol_mean 8.1297
_diffrn_measured_fraction_theta_full 0.991
_diffrn_measured_fraction_theta_max 0.991
_diffrn_measurement_device_type 'SuperNova, Dual, Cu at home/near, EosS2'
_diffrn_measurement_method '\w scans'
_diffrn_radiation_type CuK\a
_diffrn_radiation_wavelength 1.54184
_diffrn_reflns_av_R_equivalents 0.0303
_diffrn_reflns_av_unetI/netI 0.0492
_diffrn_reflns_Laue_measured_fraction_full 0.991
_diffrn_reflns_Laue_measured_fraction_max 0.991
_diffrn_reflns_limit_h_max 14
_diffrn_reflns_limit_h_min -15
_diffrn_reflns_limit_k_max 16
_diffrn_reflns_limit_k_min -16
_diffrn_reflns_limit_l_max 16
_diffrn_reflns_limit_l_min -17
_diffrn_reflns_number 11288
_diffrn_reflns_point_group_measured_fraction_full 0.991
_diffrn_reflns_point_group_measured_fraction_max 0.991
_diffrn_reflns_theta_full 66.601
_diffrn_reflns_theta_max 66.601
_diffrn_reflns_theta_min 3.741
_diffrn_source 'micro-focus sealed X-ray tube'
_exptl_absorpt_coefficient_mu 9.286
_exptl_absorpt_correction_T_max 1.00000
_exptl_absorpt_correction_T_min 0.64512
_exptl_absorpt_correction_type multi-scan
_exptl_absorpt_process_details
;
CrysAlisPro 1.171.40.36a (Rigaku Oxford Diffraction, 2018)
Empirical absorption correction using spherical harmonics,
 implemented in SCALE3 ABSPACK scaling algorithm.
;
_exptl_crystal_colour orange
_exptl_crystal_density_diffrn 1.707
_exptl_crystal_description block
_exptl_crystal_F_000 1044
_exptl_crystal_size_max 0.306
_exptl_crystal_size_mid 0.096
_exptl_crystal_size_min 0.029
_refine_diff_density_max 2.307
_refine_diff_density_min -2.254
_refine_diff_density_rms 0.128
_refine_ls_extinction_method none
_refine_ls_goodness_of_fit_ref 1.065
_refine_ls_hydrogen_treatment mixed
_refine_ls_matrix_type full
_refine_ls_number_parameters 537
_refine_ls_number_reflns 7246
_refine_ls_number_restraints 6
_refine_ls_restrained_S_all 1.065
_refine_ls_R_factor_all 0.0479
_refine_ls_R_factor_gt 0.0418
_refine_ls_shift/su_max 0.001
_refine_ls_shift/su_mean 0.000
_refine_ls_structure_factor_coef Fsqd
_refine_ls_weighting_details 'w=1/[\s^2^(Fo^2^)+(0.0608P)^2^+3.4115P] where P=(Fo^2^+2Fc^2^)/3'
_refine_ls_weighting_scheme calc
_refine_ls_wR_factor_gt 0.1100
_refine_ls_wR_factor_ref 0.1154
_reflns_Friedel_coverage 0.000
_reflns_number_gt 6337
_reflns_number_total 7246
_reflns_threshold_expression 'I > 2\s(I)'
_cod_data_source_file c9dt04744a2.cif
_cod_data_source_block Compound_11
_cod_depositor_comments 'Adding full bibliography for 7703525--7703535.cif.'
_cod_original_cell_volume 2062.60(18)
_cod_database_code 7703530
_shelx_shelxl_version_number 2016/6
_shelx_space_group_comment
;
The symmetry employed for this shelxl refinement is uniquely defined
by the following loop, which should always be used as a source of
symmetry information in preference to the above space-group names.
They are only intended as comments.
;

loop_
_space_group_symop_operation_xyz
'x, y, z'
'-x, -y, -z'

loop_
_atom_site_label
_atom_site_type_symbol
_atom_site_fract_x
_atom_site_fract_y
_atom_site_fract_z
_atom_site_U_iso_or_equiv
_atom_site_adp_type
_atom_site_occupancy
_atom_site_site_symmetry_order
_atom_site_calc_flag
_atom_site_refinement_flags_posn
_atom_site_refinement_flags_adp
_atom_site_refinement_flags_occupancy
_atom_site_disorder_assembly
_atom_site_disorder_group
W1 W 0.57170(2) 0.28508(2) 0.26802(2) 0.03158(10) Uani 1 1 d . . . . .
Rh1 Rh 0.81654(4) 0.70005(3) 0.54449(3) 0.02985(11) Uani 1 1 d . . . . .
P1 P 1.0573(2) 0.7598(2) 0.14026(19) 0.0546(5) Uani 0.873(3) 1 d D . P A 1
N5 N 0.4668(4) 0.3742(4) 0.2054(4) 0.0311(9) Uani 1 1 d . . . . .
F3 F 1.0227(9) 0.7196(11) 0.2192(14) 0.071(2) Uani 0.873(3) 1 d D . P A 1
O2 O 0.4400(5) 0.2247(4) 0.4008(4) 0.0521(11) Uani 1 1 d . . . . .
N7 N 0.7900(4) 0.5632(4) 0.5884(3) 0.0282(9) Uani 1 1 d . . . . .
N3 N 0.6499(5) 0.3114(4) 0.1612(4) 0.0382(11) Uani 1 1 d . . . . .
F6 F 1.0920(5) 0.7941(5) 0.0566(5) 0.0654(13) Uani 0.873(3) 1 d D . P A 1
O1 O 0.7042(5) 0.1347(4) 0.3280(4) 0.0586(13) Uani 1 1 d . . . . .
N8 N 0.8379(4) 0.7813(4) 0.7028(4) 0.0355(10) Uani 1 1 d . . . . .
N1 N 0.4217(5) 0.1322(4) 0.1062(4) 0.0382(11) Uani 1 1 d . . . . .
N4 N 0.5735(5) 0.2910(4) 0.0561(4) 0.0379(11) Uani 1 1 d . . . . .
N6 N 0.4209(4) 0.3522(4) 0.0958(4) 0.0345(10) Uani 1 1 d . . . . .
F1 F 0.9579(5) 0.8107(5) 0.1199(4) 0.0666(14) Uani 0.873(3) 1 d D . P A 1
F4 F 0.9576(6) 0.6398(5) 0.0368(5) 0.0720(15) Uani 0.873(3) 1 d D . P A 1
N2 N 0.3762(4) 0.1459(4) 0.0129(4) 0.0375(11) Uani 1 1 d . . . . .
F5 F 1.1582(6) 0.7105(6) 0.1599(6) 0.0737(16) Uani 0.873(3) 1 d D . P A 1
F2 F 1.1590(7) 0.8798(6) 0.2402(5) 0.0880(19) Uani 0.873(3) 1 d D . P A 1
C30 C 0.3636(5) 0.4193(5) 0.0786(5) 0.0353(12) Uani 1 1 d . . . . .
C33 C 0.7623(5) 0.3338(5) 0.1718(5) 0.0369(12) Uani 1 1 d . . . . .
C27 C 0.4718(5) 0.5009(5) 0.3742(5) 0.0348(12) Uani 1 1 d . . . . .
H27A H 0.442104 0.440136 0.390045 0.052 Uiso 1 1 calc R U . . .
H27B H 0.436350 0.552952 0.391857 0.052 Uiso 1 1 calc R U . . .
H27C H 0.559848 0.539598 0.417913 0.052 Uiso 1 1 calc R U . . .
C29 C 0.3719(5) 0.4849(5) 0.1776(4) 0.0333(11) Uani 1 1 d . . . . .
H29 H 0.340629 0.538800 0.190414 0.040 Uiso 1 1 calc R U . . .
C18 C 0.7633(6) 0.6107(5) 0.3698(4) 0.0364(12) Uani 1 1 d . . . . .
H18 H 0.708162 0.530191 0.333815 0.044 Uiso 1 1 calc R U . . .
C34 C 0.7600(6) 0.3293(5) 0.0749(6) 0.0436(14) Uani 1 1 d . . . . .
H34 H 0.826320 0.342656 0.061141 0.052 Uiso 1 1 calc R U . . .
C28 C 0.4363(5) 0.4544(4) 0.2545(4) 0.0304(11) Uani 1 1 d . . . . .
C1 C 0.6870(5) 0.3951(5) 0.4096(5) 0.0336(11) Uani 1 1 d . . . . .
C8 C 0.8342(5) 0.6062(5) 0.7001(4) 0.0337(11) Uani 1 1 d . . . . .
C9 C 0.8454(5) 0.7209(5) 0.7580(4) 0.0340(12) Uani 1 1 d . . . . .
C15 C 0.7778(6) 0.8202(5) 0.4935(5) 0.0403(13) Uani 1 1 d . . . . .
H15 H 0.750572 0.867117 0.537461 0.048 Uiso 1 1 calc R U . . .
C25 C 0.2849(6) 0.0468(5) -0.0723(5) 0.0452(15) Uani 1 1 d . . . . .
C17 C 0.7211(6) 0.6728(6) 0.3056(5) 0.0448(14) Uani 1 1 d . . . . .
H17A H 0.647358 0.619296 0.235721 0.054 Uiso 1 1 calc R U . . .
H17B H 0.784448 0.705954 0.289325 0.054 Uiso 1 1 calc R U . . .
C4 C 0.7575(5) 0.4511(5) 0.5288(4) 0.0316(11) Uani 1 1 d . . . . .
C35 C 0.6402(6) 0.3012(5) 0.0029(5) 0.0405(13) Uani 1 1 d . . . . .
C19 C 0.8865(6) 0.6369(5) 0.4364(5) 0.0402(13) Uani 1 1 d . . . . .
H19 H 0.902185 0.571233 0.437293 0.048 Uiso 1 1 calc R U . . .
C2 C 0.6541(6) 0.1881(5) 0.3035(5) 0.0417(14) Uani 1 1 d . . . . .
C32 C 0.8696(6) 0.3571(6) 0.2755(6) 0.0478(15) Uani 1 1 d . . . . .
H32A H 0.848457 0.370104 0.333978 0.072 Uiso 1 1 calc R U . . .
H32B H 0.939230 0.422942 0.296479 0.072 Uiso 1 1 calc R U . . .
H32C H 0.889646 0.293277 0.262431 0.072 Uiso 1 1 calc R U . . .
C31 C 0.3034(6) 0.4163(6) -0.0318(5) 0.0446(14) Uani 1 1 d . . . . .
H31A H 0.365224 0.445710 -0.050238 0.067 Uiso 1 1 calc R U . . .
H31B H 0.257959 0.461710 -0.029018 0.067 Uiso 1 1 calc R U . . .
H31C H 0.248276 0.339692 -0.087158 0.067 Uiso 1 1 calc R U . . .
C14 C 0.9056(6) 0.8548(5) 0.5451(5) 0.0400(13) Uani 1 1 d . . . . .
H14 H 0.950416 0.920906 0.618338 0.048 Uiso 1 1 calc R U . . .
C7 C 0.8585(5) 0.5422(5) 0.7544(5) 0.0359(12) Uani 1 1 d . . . . .
H7 H 0.890445 0.574170 0.830889 0.043 Uiso 1 1 calc R U . . .
C13 C 0.8464(6) 0.8871(5) 0.7524(5) 0.0413(13) Uani 1 1 d . . . . .
H13 H 0.842807 0.930049 0.714406 0.050 Uiso 1 1 calc R U . . .
C5 C 0.7812(5) 0.3851(5) 0.5812(5) 0.0393(13) Uani 1 1 d . . . . .
H5 H 0.760490 0.309157 0.539439 0.047 Uiso 1 1 calc R U . . .
C10 C 0.8572(6) 0.7624(5) 0.8640(5) 0.0445(14) Uani 1 1 d . . . . .
H10 H 0.861261 0.718936 0.901427 0.053 Uiso 1 1 calc R U . . .
C6 C 0.8356(6) 0.4319(6) 0.6957(5) 0.0429(14) Uani 1 1 d . . . . .
H6 H 0.856129 0.389557 0.731781 0.051 Uiso 1 1 calc R U . . .
C3 C 0.4824(6) 0.2441(5) 0.3484(5) 0.0403(14) Uani 1 1 d . . . . .
C21 C 0.9809(6) 0.8434(6) 0.4840(6) 0.0512(16) Uani 1 1 d . . . . .
H21A H 0.940459 0.846835 0.415449 0.061 Uiso 1 1 calc R U . . .
H21B H 1.061687 0.906506 0.529299 0.061 Uiso 1 1 calc R U . . .
C24 C 0.2732(7) -0.0318(6) -0.0350(6) 0.0540(18) Uani 1 1 d . . . . .
H24 H 0.218258 -0.107828 -0.076584 0.065 Uiso 1 1 calc R U . . .
C36 C 0.5834(7) 0.2818(6) -0.1147(6) 0.0532(17) Uani 1 1 d . . . . .
H36A H 0.520336 0.205843 -0.161767 0.080 Uiso 1 1 calc R U . . .
H36B H 0.645524 0.292645 -0.137136 0.080 Uiso 1 1 calc R U . . .
H36C H 0.547969 0.334326 -0.120438 0.080 Uiso 1 1 calc R U . . .
C16 C 0.6941(7) 0.7660(6) 0.3699(5) 0.0492(16) Uani 1 1 d . . . . .
H16A H 0.704192 0.823585 0.345106 0.059 Uiso 1 1 calc R U . . .
H16B H 0.609198 0.734222 0.354051 0.059 Uiso 1 1 calc R U . . .
C26 C 0.2130(7) 0.0345(6) -0.1859(5) 0.059(2) Uani 1 1 d . . . . .
H26A H 0.173489 0.084968 -0.181294 0.088 Uiso 1 1 calc R U . . .
H26B H 0.151749 -0.042033 -0.234125 0.088 Uiso 1 1 calc R U . . .
H26C H 0.267768 0.052777 -0.214693 0.088 Uiso 1 1 calc R U . . .
C11 C 0.8627(6) 0.8692(6) 0.9123(5) 0.0467(15) Uani 1 1 d . . . . .
H11 H 0.868139 0.897679 0.981966 0.056 Uiso 1 1 calc R U . . .
C23 C 0.3591(6) 0.0230(5) 0.0773(6) 0.0478(16) Uani 1 1 d . . . . .
C12 C 0.8601(6) 0.9324(6) 0.8573(5) 0.0466(15) Uani 1 1 d . . . . .
H12 H 0.867536 1.005698 0.890396 0.056 Uiso 1 1 calc R U . . .
C20 C 0.9956(6) 0.7338(7) 0.4581(6) 0.0514(16) Uani 1 1 d . . . . .
H20A H 1.007354 0.713241 0.393424 0.062 Uiso 1 1 calc R U . . .
H20B H 1.068883 0.745657 0.519763 0.062 Uiso 1 1 calc R U . . .
C22 C 0.3831(7) -0.0243(6) 0.1565(7) 0.061(2) Uani 1 1 d . . . . .
H22A H 0.461887 -0.026793 0.176681 0.092 Uiso 1 1 calc R U . . .
H22B H 0.320136 -0.099477 0.122629 0.092 Uiso 1 1 calc R U . . .
H22C H 0.383011 0.022586 0.221535 0.092 Uiso 1 1 calc R U . . .
B1 B 0.4357(6) 0.2599(6) 0.0145(5) 0.0366(14) Uani 1 1 d . . . . .
F6A F 1.214(4) 0.768(4) 0.225(4) 0.0654(13) Uani 0.127(3) 1 d D . P A 2
P1A P 1.1184(16) 0.8181(15) 0.2441(13) 0.0546(5) Uani 0.127(3) 1 d D . P A 2
F2A F 1.224(4) 0.944(3) 0.308(4) 0.0880(19) Uani 0.127(3) 1 d D . P A 2
F3A F 1.046(4) 0.879(3) 0.289(3) 0.071(2) Uani 0.127(3) 1 d D . P A 2
F1A F 1.056(4) 0.831(4) 0.133(2) 0.0666(14) Uani 0.127(3) 1 d D . P A 2
F5A F 1.188(3) 0.827(4) 0.364(2) 0.0737(16) Uani 0.127(3) 1 d D . P A 2
F4A F 1.001(8) 0.715(7) 0.218(11) 0.0720(15) Uani 0.127(3) 1 d D . P A 2
H1 H 0.400(5) 0.259(4) -0.065(4) 0.019(13) Uiso 1 1 d . . . . .

loop_
_atom_site_aniso_label
_atom_site_aniso_U_11
_atom_site_aniso_U_22
_atom_site_aniso_U_33
_atom_site_aniso_U_23
_atom_site_aniso_U_13
_atom_site_aniso_U_12
W1 0.03410(15) 0.02989(15) 0.02757(15) 0.00750(11) 0.01464(11) 0.01672(11)
Rh1 0.0337(2) 0.0322(2) 0.02183(19) 0.01007(16) 0.01223(16) 0.01602(17)
P1 0.0722(14) 0.0592(12) 0.0569(12) 0.0360(10) 0.0390(11) 0.0392(11)
N5 0.040(2) 0.028(2) 0.027(2) 0.0104(18) 0.0175(19) 0.018(2)
F3 0.094(6) 0.091(4) 0.079(4) 0.064(4) 0.056(5) 0.060(4)
O2 0.058(3) 0.057(3) 0.051(3) 0.027(2) 0.036(2) 0.022(2)
N7 0.029(2) 0.032(2) 0.024(2) 0.0119(18) 0.0143(18) 0.0142(18)
N3 0.047(3) 0.038(3) 0.033(2) 0.012(2) 0.022(2) 0.026(2)
F6 0.076(3) 0.074(3) 0.073(3) 0.045(3) 0.046(3) 0.039(3)
O1 0.062(3) 0.049(3) 0.060(3) 0.021(2) 0.020(2) 0.036(3)
N8 0.035(2) 0.038(3) 0.023(2) 0.006(2) 0.0099(19) 0.016(2)
N1 0.045(3) 0.030(2) 0.034(2) 0.008(2) 0.019(2) 0.017(2)
N4 0.045(3) 0.038(3) 0.030(2) 0.009(2) 0.019(2) 0.025(2)
N6 0.039(3) 0.035(2) 0.024(2) 0.0074(19) 0.0132(19) 0.020(2)
F1 0.092(4) 0.085(4) 0.071(3) 0.053(3) 0.053(3) 0.063(3)
F4 0.080(4) 0.067(3) 0.073(3) 0.033(3) 0.041(3) 0.030(3)
N2 0.037(3) 0.036(3) 0.027(2) 0.003(2) 0.011(2) 0.018(2)
F5 0.076(4) 0.100(5) 0.089(4) 0.064(4) 0.050(3) 0.059(4)
F2 0.115(5) 0.069(4) 0.066(4) 0.031(3) 0.032(4) 0.037(4)
C30 0.040(3) 0.037(3) 0.035(3) 0.016(2) 0.020(2) 0.023(2)
C33 0.035(3) 0.035(3) 0.043(3) 0.012(3) 0.024(3) 0.019(2)
C27 0.039(3) 0.035(3) 0.033(3) 0.012(2) 0.020(2) 0.020(2)
C29 0.034(3) 0.034(3) 0.031(3) 0.011(2) 0.016(2) 0.019(2)
C18 0.045(3) 0.034(3) 0.019(2) 0.006(2) 0.014(2) 0.011(2)
C34 0.049(3) 0.043(3) 0.055(4) 0.021(3) 0.036(3) 0.029(3)
C28 0.033(3) 0.029(3) 0.029(3) 0.010(2) 0.016(2) 0.014(2)
C1 0.038(3) 0.038(3) 0.032(3) 0.014(2) 0.021(2) 0.024(2)
C8 0.030(3) 0.040(3) 0.028(3) 0.012(2) 0.012(2) 0.016(2)
C9 0.031(3) 0.038(3) 0.025(3) 0.007(2) 0.012(2) 0.015(2)
C15 0.050(3) 0.036(3) 0.037(3) 0.017(3) 0.016(3) 0.028(3)
C25 0.044(3) 0.034(3) 0.040(3) 0.001(3) 0.016(3) 0.019(3)
C17 0.051(4) 0.048(4) 0.027(3) 0.016(3) 0.015(3) 0.016(3)
C4 0.030(3) 0.035(3) 0.030(3) 0.012(2) 0.015(2) 0.016(2)
C35 0.056(4) 0.035(3) 0.045(3) 0.017(3) 0.036(3) 0.026(3)
C19 0.054(4) 0.043(3) 0.041(3) 0.019(3) 0.035(3) 0.029(3)
C2 0.046(3) 0.033(3) 0.037(3) 0.009(3) 0.017(3) 0.016(3)
C32 0.040(3) 0.053(4) 0.051(4) 0.016(3) 0.025(3) 0.026(3)
C31 0.056(4) 0.048(4) 0.033(3) 0.016(3) 0.022(3) 0.030(3)
C14 0.050(3) 0.035(3) 0.034(3) 0.016(3) 0.021(3) 0.016(3)
C7 0.036(3) 0.043(3) 0.035(3) 0.020(3) 0.020(2) 0.020(2)
C13 0.047(3) 0.033(3) 0.034(3) 0.009(2) 0.017(3) 0.016(3)
C5 0.040(3) 0.044(3) 0.044(3) 0.021(3) 0.024(3) 0.026(3)
C10 0.053(4) 0.040(3) 0.029(3) 0.010(3) 0.020(3) 0.011(3)
C6 0.049(3) 0.054(4) 0.039(3) 0.026(3) 0.023(3) 0.034(3)
C3 0.045(3) 0.029(3) 0.036(3) 0.010(2) 0.012(3) 0.017(3)
C21 0.045(4) 0.053(4) 0.042(3) 0.018(3) 0.017(3) 0.010(3)
C24 0.050(4) 0.030(3) 0.046(4) -0.004(3) 0.009(3) 0.014(3)
C36 0.076(5) 0.061(4) 0.050(4) 0.030(3) 0.043(4) 0.045(4)
C16 0.055(4) 0.051(4) 0.040(3) 0.026(3) 0.017(3) 0.023(3)
C26 0.056(4) 0.050(4) 0.033(3) -0.007(3) 0.005(3) 0.026(3)
C11 0.052(4) 0.043(3) 0.029(3) 0.005(3) 0.020(3) 0.011(3)
C23 0.049(4) 0.028(3) 0.048(4) 0.003(3) 0.017(3) 0.018(3)
C12 0.051(4) 0.038(3) 0.039(3) 0.005(3) 0.021(3) 0.019(3)
C20 0.045(4) 0.070(5) 0.048(4) 0.029(4) 0.027(3) 0.028(3)
C22 0.059(4) 0.037(3) 0.063(5) 0.013(3) 0.015(4) 0.018(3)
B1 0.045(4) 0.039(3) 0.024(3) 0.009(3) 0.016(3) 0.022(3)
F6A 0.076(3) 0.074(3) 0.073(3) 0.045(3) 0.046(3) 0.039(3)
P1A 0.0722(14) 0.0592(12) 0.0569(12) 0.0360(10) 0.0390(11) 0.0392(11)
F2A 0.115(5) 0.069(4) 0.066(4) 0.031(3) 0.032(4) 0.037(4)
F3A 0.094(6) 0.091(4) 0.079(4) 0.064(4) 0.056(5) 0.060(4)
F1A 0.092(4) 0.085(4) 0.071(3) 0.053(3) 0.053(3) 0.063(3)
F5A 0.076(4) 0.100(5) 0.089(4) 0.064(4) 0.050(3) 0.059(4)
F4A 0.080(4) 0.067(3) 0.073(3) 0.033(3) 0.041(3) 0.030(3)

loop_
_atom_type_symbol
_atom_type_description
_atom_type_scat_dispersion_real
_atom_type_scat_dispersion_imag
_atom_type_scat_source
C C 0.0181 0.0091 'International Tables Vol C Tables 4.2.6.8 and 6.1.1.4'
H H 0.0000 0.0000 'International Tables Vol C Tables 4.2.6.8 and 6.1.1.4'
B B 0.0090 0.0039 'International Tables Vol C Tables 4.2.6.8 and 6.1.1.4'
F F 0.0727 0.0534 'International Tables Vol C Tables 4.2.6.8 and 6.1.1.4'
N N 0.0311 0.0180 'International Tables Vol C Tables 4.2.6.8 and 6.1.1.4'
O O 0.0492 0.0322 'International Tables Vol C Tables 4.2.6.8 and 6.1.1.4'
P P 0.2955 0.4335 'International Tables Vol C Tables 4.2.6.8 and 6.1.1.4'
Rh Rh 0.0927 3.6045 'International Tables Vol C Tables 4.2.6.8 and 6.1.1.4'
W W -5.4734 5.5774 'International Tables Vol C Tables 4.2.6.8 and 6.1.1.4'

loop_
_geom_angle_atom_site_label_1
_geom_angle_atom_site_label_2
_geom_angle_atom_site_label_3
_geom_angle
_geom_angle_site_symmetry_1
_geom_angle_site_symmetry_3
_geom_angle_publ_flag
C1 W1 C2 85.5(2) . . ?
C1 W1 C3 81.4(2) . . ?
C2 W1 C3 86.1(3) . . ?
C1 W1 N5 102.1(2) . . ?
C2 W1 N5 172.2(2) . . ?
C3 W1 N5 96.3(2) . . ?
C1 W1 N3 105.8(2) . . ?
C2 W1 N3 94.0(2) . . ?
C3 W1 N3 172.8(2) . . ?
N5 W1 N3 82.65(17) . . ?
C1 W1 N1 170.9(2) . . ?
C2 W1 N1 89.3(2) . . ?
C3 W1 N1 90.8(2) . . ?
N5 W1 N1 83.29(17) . . ?
N3 W1 N1 82.06(19) . . ?
N8 Rh1 C15 95.8(2) . . ?
N8 Rh1 C19 151.4(2) . . ?
C15 Rh1 C19 97.9(2) . . ?
N8 Rh1 C14 93.7(2) . . ?
C15 Rh1 C14 38.4(2) . . ?
C19 Rh1 C14 81.9(2) . . ?
N8 Rh1 N7 78.66(18) . . ?
C15 Rh1 N7 159.4(2) . . ?
C19 Rh1 N7 96.0(2) . . ?
C14 Rh1 N7 160.2(2) . . ?
N8 Rh1 C18 170.8(2) . . ?
C15 Rh1 C18 80.6(2) . . ?
C19 Rh1 C18 37.8(2) . . ?
C14 Rh1 C18 88.7(2) . . ?
N7 Rh1 C18 101.7(2) . . ?
F3 P1 F2 92.4(6) . . ?
F3 P1 F5 88.8(5) . . ?
F2 P1 F5 89.6(4) . . ?
F3 P1 F1 92.3(5) . . ?
F2 P1 F1 89.9(4) . . ?
F5 P1 F1 178.8(3) . . ?
F3 P1 F6 177.0(6) . . ?
F2 P1 F6 89.9(3) . . ?
F5 P1 F6 89.2(3) . . ?
F1 P1 F6 89.7(3) . . ?
F3 P1 F4 89.7(6) . . ?
F2 P1 F4 177.7(4) . . ?
F5 P1 F4 89.7(4) . . ?
F1 P1 F4 90.8(3) . . ?
F6 P1 F4 88.0(3) . . ?
C28 N5 N6 106.9(4) . . ?
C28 N5 W1 132.6(4) . . ?
N6 N5 W1 120.5(3) . . ?
C4 N7 C8 118.2(5) . . ?
C4 N7 Rh1 131.2(4) . . ?
C8 N7 Rh1 109.7(4) . . ?
C33 N3 N4 107.4(5) . . ?
C33 N3 W1 132.5(4) . . ?
N4 N3 W1 119.7(4) . . ?
C9 N8 C13 119.1(5) . . ?
C9 N8 Rh1 114.4(4) . . ?
C13 N8 Rh1 126.5(4) . . ?
C23 N1 N2 107.2(5) . . ?
C23 N1 W1 134.1(5) . . ?
N2 N1 W1 118.7(4) . . ?
C35 N4 N3 108.8(5) . . ?
C35 N4 B1 129.8(5) . . ?
N3 N4 B1 121.4(5) . . ?
C30 N6 N5 109.3(4) . . ?
C30 N6 B1 130.5(5) . . ?
N5 N6 B1 120.2(5) . . ?
C25 N2 N1 109.3(5) . . ?
C25 N2 B1 129.9(5) . . ?
N1 N2 B1 120.7(4) . . ?
N6 C30 C29 108.0(5) . . ?
N6 C30 C31 122.7(5) . . ?
C29 C30 C31 129.3(5) . . ?
N3 C33 C34 109.6(5) . . ?
N3 C33 C32 122.3(6) . . ?
C34 C33 C32 128.1(5) . . ?
C28 C27 H27A 109.5 . . ?
C28 C27 H27B 109.5 . . ?
H27A C27 H27B 109.5 . . ?
C28 C27 H27C 109.5 . . ?
H27A C27 H27C 109.5 . . ?
H27B C27 H27C 109.5 . . ?
C30 C29 C28 106.3(5) . . ?
C30 C29 H29 126.8 . . ?
C28 C29 H29 126.8 . . ?
C19 C18 C17 124.4(6) . . ?
C19 C18 Rh1 69.5(3) . . ?
C17 C18 Rh1 112.9(4) . . ?
C19 C18 H18 114.0 . . ?
C17 C18 H18 114.0 . . ?
Rh1 C18 H18 114.0 . . ?
C35 C34 C33 106.5(5) . . ?
C35 C34 H34 126.8 . . ?
C33 C34 H34 126.8 . . ?
N5 C28 C29 109.6(5) . . ?
N5 C28 C27 122.3(5) . . ?
C29 C28 C27 128.1(5) . . ?
C4 C1 W1 160.0(5) . . ?
N7 C8 C7 121.7(5) . . ?
N7 C8 C9 116.3(5) . . ?
C7 C8 C9 121.8(5) . . ?
N8 C9 C10 121.4(5) . . ?
N8 C9 C8 117.0(5) . . ?
C10 C9 C8 121.6(6) . . ?
C14 C15 C16 125.2(6) . . ?
C14 C15 Rh1 71.5(3) . . ?
C16 C15 Rh1 111.5(4) . . ?
C14 C15 H15 113.7 . . ?
C16 C15 H15 113.7 . . ?
Rh1 C15 H15 113.7 . . ?
N2 C25 C24 108.1(6) . . ?
N2 C25 C26 122.4(6) . . ?
C24 C25 C26 129.5(6) . . ?
C18 C17 C16 111.9(5) . . ?
C18 C17 H17A 109.2 . . ?
C16 C17 H17A 109.2 . . ?
C18 C17 H17B 109.2 . . ?
C16 C17 H17B 109.2 . . ?
H17A C17 H17B 107.9 . . ?
N7 C4 C5 120.9(5) . . ?
N7 C4 C1 121.0(5) . . ?
C5 C4 C1 117.8(5) . . ?
N4 C35 C34 107.9(6) . . ?
N4 C35 C36 122.2(6) . . ?
C34 C35 C36 129.9(6) . . ?
C18 C19 C20 124.8(6) . . ?
C18 C19 Rh1 72.8(3) . . ?
C20 C19 Rh1 109.1(4) . . ?
C18 C19 H19 114.2 . . ?
C20 C19 H19 114.2 . . ?
Rh1 C19 H19 114.2 . . ?
O1 C2 W1 177.6(6) . . ?
C33 C32 H32A 109.5 . . ?
C33 C32 H32B 109.5 . . ?
H32A C32 H32B 109.5 . . ?
C33 C32 H32C 109.5 . . ?
H32A C32 H32C 109.5 . . ?
H32B C32 H32C 109.5 . . ?
C30 C31 H31A 109.5 . . ?
C30 C31 H31B 109.5 . . ?
H31A C31 H31B 109.5 . . ?
C30 C31 H31C 109.5 . . ?
H31A C31 H31C 109.5 . . ?
H31B C31 H31C 109.5 . . ?
C15 C14 C21 124.7(6) . . ?
C15 C14 Rh1 70.1(3) . . ?
C21 C14 Rh1 112.3(4) . . ?
C15 C14 H14 113.9 . . ?
C21 C14 H14 113.9 . . ?
Rh1 C14 H14 113.9 . . ?
C6 C7 C8 120.1(5) . . ?
C6 C7 H7 120.0 . . ?
C8 C7 H7 120.0 . . ?
N8 C13 C12 121.7(6) . . ?
N8 C13 H13 119.2 . . ?
C12 C13 H13 119.2 . . ?
C6 C5 C4 120.2(6) . . ?
C6 C5 H5 119.9 . . ?
C4 C5 H5 119.9 . . ?
C11 C10 C9 118.8(6) . . ?
C11 C10 H10 120.6 . . ?
C9 C10 H10 120.6 . . ?
C7 C6 C5 118.4(6) . . ?
C7 C6 H6 120.8 . . ?
C5 C6 H6 120.8 . . ?
O2 C3 W1 175.0(5) . . ?
C20 C21 C14 112.3(6) . . ?
C20 C21 H21A 109.2 . . ?
C14 C21 H21A 109.2 . . ?
C20 C21 H21B 109.2 . . ?
C14 C21 H21B 109.2 . . ?
H21A C21 H21B 107.9 . . ?
C25 C24 C23 107.1(6) . . ?
C25 C24 H24 126.5 . . ?
C23 C24 H24 126.5 . . ?
C35 C36 H36A 109.5 . . ?
C35 C36 H36B 109.5 . . ?
H36A C36 H36B 109.5 . . ?
C35 C36 H36C 109.5 . . ?
H36A C36 H36C 109.5 . . ?
H36B C36 H36C 109.5 . . ?
C15 C16 C17 112.2(5) . . ?
C15 C16 H16A 109.2 . . ?
C17 C16 H16A 109.2 . . ?
C15 C16 H16B 109.2 . . ?
C17 C16 H16B 109.2 . . ?
H16A C16 H16B 107.9 . . ?
C25 C26 H26A 109.5 . . ?
C25 C26 H26B 109.5 . . ?
H26A C26 H26B 109.5 . . ?
C25 C26 H26C 109.5 . . ?
H26A C26 H26C 109.5 . . ?
H26B C26 H26C 109.5 . . ?
C12 C11 C10 119.5(6) . . ?
C12 C11 H11 120.3 . . ?
C10 C11 H11 120.3 . . ?
N1 C23 C24 108.4(7) . . ?
N1 C23 C22 122.9(6) . . ?
C24 C23 C22 128.7(6) . . ?
C11 C12 C13 119.5(6) . . ?
C11 C12 H12 120.3 . . ?
C13 C12 H12 120.3 . . ?
C19 C20 C21 113.3(6) . . ?
C19 C20 H20A 108.9 . . ?
C21 C20 H20A 108.9 . . ?
C19 C20 H20B 108.9 . . ?
C21 C20 H20B 108.9 . . ?
H20A C20 H20B 107.7 . . ?
C23 C22 H22A 109.5 . . ?
C23 C22 H22B 109.5 . . ?
H22A C22 H22B 109.5 . . ?
C23 C22 H22C 109.5 . . ?
H22A C22 H22C 109.5 . . ?
H22B C22 H22C 109.5 . . ?
N4 B1 N6 108.7(5) . . ?
N4 B1 N2 108.2(5) . . ?
N6 B1 N2 109.0(5) . . ?
N4 B1 H1 106(3) . . ?
N6 B1 H1 110(3) . . ?
N2 B1 H1 115(3) . . ?
F3A P1A F2A 83(3) . . ?
F3A P1A F5A 88(2) . . ?
F2A P1A F5A 80(2) . . ?
F3A P1A F4A 77(5) . . ?
F2A P1A F4A 157(5) . . ?
F5A P1A F4A 88(5) . . ?
F3A P1A F1A 87.7(19) . . ?
F2A P1A F1A 92(2) . . ?
F5A P1A F1A 171(3) . . ?
F4A P1A F1A 98(5) . . ?
F3A P1A F6A 168(2) . . ?
F2A P1A F6A 90(3) . . ?
F5A P1A F6A 81(2) . . ?
F4A P1A F6A 107(5) . . ?
F1A P1A F6A 103(2) . . ?

loop_
_geom_bond_atom_site_label_1
_geom_bond_atom_site_label_2
_geom_bond_distance
_geom_bond_site_symmetry_2
_geom_bond_publ_flag
W1 C1 1.838(6) . ?
W1 C2 1.990(6) . ?
W1 C3 2.014(7) . ?
W1 N5 2.203(4) . ?
W1 N3 2.203(5) . ?
W1 N1 2.270(5) . ?
Rh1 N8 2.089(5) . ?
Rh1 C15 2.120(6) . ?
Rh1 C19 2.138(5) . ?
Rh1 C14 2.138(6) . ?
Rh1 N7 2.164(4) . ?
Rh1 C18 2.180(5) . ?
P1 F3 1.572(12) . ?
P1 F2 1.591(7) . ?
P1 F5 1.593(6) . ?
P1 F1 1.593(5) . ?
P1 F6 1.600(5) . ?
P1 F4 1.600(6) . ?
N5 C28 1.342(7) . ?
N5 N6 1.381(6) . ?
O2 C3 1.141(8) . ?
N7 C4 1.362(7) . ?
N7 C8 1.365(7) . ?
N3 C33 1.334(8) . ?
N3 N4 1.374(7) . ?
O1 C2 1.154(8) . ?
N8 C9 1.329(8) . ?
N8 C13 1.357(8) . ?
N1 C23 1.345(8) . ?
N1 N2 1.370(7) . ?
N4 C35 1.354(8) . ?
N4 B1 1.534(9) . ?
N6 C30 1.353(7) . ?
N6 B1 1.540(7) . ?
N2 C25 1.348(8) . ?
N2 B1 1.547(9) . ?
C30 C29 1.380(8) . ?
C30 C31 1.496(8) . ?
C33 C34 1.381(9) . ?
C33 C32 1.500(9) . ?
C27 C28 1.488(7) . ?
C27 H27A 0.9600 . ?
C27 H27B 0.9600 . ?
C27 H27C 0.9600 . ?
C29 C28 1.392(8) . ?
C29 H29 0.9300 . ?
C18 C19 1.398(9) . ?
C18 C17 1.514(9) . ?
C18 H18 0.9800 . ?
C34 C35 1.375(9) . ?
C34 H34 0.9300 . ?
C1 C4 1.441(8) . ?
C8 C7 1.384(8) . ?
C8 C9 1.472(8) . ?
C9 C10 1.397(8) . ?
C15 C14 1.402(9) . ?
C15 C16 1.512(8) . ?
C15 H15 0.9800 . ?
C25 C24 1.357(11) . ?
C25 C26 1.505(10) . ?
C17 C16 1.527(10) . ?
C17 H17A 0.9700 . ?
C17 H17B 0.9700 . ?
C4 C5 1.390(8) . ?
C35 C36 1.498(9) . ?
C19 C20 1.512(9) . ?
C19 H19 0.9800 . ?
C32 H32A 0.9600 . ?
C32 H32B 0.9600 . ?
C32 H32C 0.9600 . ?
C31 H31A 0.9600 . ?
C31 H31B 0.9600 . ?
C31 H31C 0.9600 . ?
C14 C21 1.535(9) . ?
C14 H14 0.9800 . ?
C7 C6 1.371(9) . ?
C7 H7 0.9300 . ?
C13 C12 1.375(9) . ?
C13 H13 0.9300 . ?
C5 C6 1.386(9) . ?
C5 H5 0.9300 . ?
C10 C11 1.382(10) . ?
C10 H10 0.9300 . ?
C6 H6 0.9300 . ?
C21 C20 1.513(10) . ?
C21 H21A 0.9700 . ?
C21 H21B 0.9700 . ?
C24 C23 1.393(10) . ?
C24 H24 0.9300 . ?
C36 H36A 0.9600 . ?
C36 H36B 0.9600 . ?
C36 H36C 0.9600 . ?
C16 H16A 0.9700 . ?
C16 H16B 0.9700 . ?
C26 H26A 0.9600 . ?
C26 H26B 0.9600 . ?
C26 H26C 0.9600 . ?
C11 C12 1.358(10) . ?
C11 H11 0.9300 . ?
C23 C22 1.478(11) . ?
C12 H12 0.9300 . ?
C20 H20A 0.9700 . ?
C20 H20B 0.9700 . ?
C22 H22A 0.9600 . ?
C22 H22B 0.9600 . ?
C22 H22C 0.9600 . ?
B1 H1 1.08(5) . ?
F6A P1A 1.617(19) . ?
P1A F3A 1.58(2) . ?
P1A F2A 1.59(2) . ?
P1A F5A 1.596(19) . ?
P1A F4A 1.60(2) . ?
P1A F1A 1.615(19) . ?
